data_4334443
loop_
_publ_author_name
'Ga\<sper Tav\<car'
'Boris \<Zemva'

_publ_contact_author_address
;
    Jo\<zef Stefan Institute
    Department of Inorganic Chemistry and Technology
    Jamova 39
    1000 Ljubljana
    Slovenia
;
_publ_contact_author_email gasper.tavcar@ijs.si
_publ_contact_author_fax '(386) 1 423 21 25'
_publ_contact_author_name 'Ga\<sper Tav\<car'
_publ_contact_author_phone '(386) 1 477 34 67'
_publ_section_title
;
 [Li(XeF2)n](AF6) (A = P, As, Ru, Ir), the First Xenon(II) Compounds of
 Lithium. Synthesis, Raman Spectrum, and Crystal Structure of
 [Li(XeF2)3](AsF6)
;
_journal_name_full 'Inorganic Chemistry'
_journal_page_first 4319
_journal_page_last 4323
_journal_paper_doi 10.1021/ic302323j
_journal_volume 52
_journal_year 2013
_chemical_formula_sum 'As F12 Li Xe3'
_chemical_formula_weight 703.76
_chemical_name_systematic
; 
 ? 
;
_space_group_IT_number 4
_symmetry_cell_setting monoclinic
_symmetry_space_group_name_Hall 'P 2yb'
_symmetry_space_group_name_H-M 'P 1 21 1'
_atom_sites_solution_hydrogens geom
_atom_sites_solution_primary direct
_atom_sites_solution_secondary difmap
_audit_creation_method SHELXL-97
_cell_angle_alpha 90.000
_cell_angle_beta 91.836(17)
_cell_angle_gamma 90.000
_cell_formula_units_Z 2
_cell_length_a 6.901(9)
_cell_length_b 13.19(2)
_cell_length_c 6.908(10)
_cell_measurement_reflns_used 70
_cell_measurement_temperature 200(2)
_cell_measurement_theta_max 29.1292
_cell_measurement_theta_min 1.5438
_cell_volume 628.5(16)
_computing_cell_refinement 'CrystalClear (Rigaku Corp., 2000)'
_computing_data_collection 'CrystalClear (Rigaku Corp., 2000)'
_computing_data_reduction 'CrystalClear (Rigaku Corp., 2000)'
_computing_structure_refinement 'SHELXL-97 (Sheldrick, 1997)'
_computing_structure_solution 'SHELXS-97 (Sheldrick, 1990)'
_diffrn_ambient_temperature 200(2)
_diffrn_detector_area_resol_mean 14.7059
_diffrn_measured_fraction_theta_full 0.95
_diffrn_measured_fraction_theta_max 0.806
_diffrn_measurement_details
;
scan:
    Number of images: 600
               Slice: -90.0000 - 90.0000
         Image width: 0.3000
            Exp time: 5.0000
       Rotation axis: Phi
               Omega: 0.0000
                 Chi: 0.0000
                 Phi: 0.0000
                 XTD: 50.1920
              2theta: 19.9532
scan:
    Number of images: 133
               Slice: 0.1000 - 40.0000
         Image width: 0.3000
            Exp time: 5.0000
       Rotation axis: Omega
               Omega: 0.0000
                 Chi: 90.0000
                 Phi: 0.0000
                 XTD: 50.1920
              2theta: 19.9532

;
_diffrn_measurement_device
;
Mercury CCD (2x2 bin mode)
;
_diffrn_measurement_device_details
;
AFC7: Eulerian 3-circle
;
_diffrn_measurement_method dtprofit.ref
_diffrn_radiation_detector CCD
_diffrn_radiation_monochromator graphite
_diffrn_radiation_source 'fine-focus sealed tube'
_diffrn_radiation_type MoK\a
_diffrn_radiation_wavelength 0.71069
_diffrn_reflns_av_R_equivalents 0.0233
_diffrn_reflns_av_sigmaI/netI 0.0411
_diffrn_reflns_limit_h_max 8
_diffrn_reflns_limit_h_min -7
_diffrn_reflns_limit_k_max 16
_diffrn_reflns_limit_k_min -9
_diffrn_reflns_limit_l_max 5
_diffrn_reflns_limit_l_min -8
_diffrn_reflns_number 2867
_diffrn_reflns_theta_full 25.555
_diffrn_reflns_theta_max 29.06
_diffrn_reflns_theta_min 2.95
_exptl_absorpt_coefficient_mu 10.778
_exptl_absorpt_correction_T_max 0.3400
_exptl_absorpt_correction_T_min 0.1632
_exptl_absorpt_correction_type multi-scan
_exptl_crystal_colour Colorless
_exptl_crystal_density_diffrn 3.720
_exptl_crystal_description Chunk
_exptl_crystal_F_000 612
_exptl_crystal_size_max 0.20
_exptl_crystal_size_mid 0.15
_exptl_crystal_size_min 0.10
_refine_diff_density_max 1.807
_refine_diff_density_min -2.568
_refine_diff_density_rms 0.326
_refine_ls_abs_structure_details 'Flack H D (1983), Acta Cryst. A39, 876-881'
_refine_ls_abs_structure_Flack -0.01(4)
_refine_ls_extinction_coef 0.0067(8)
_refine_ls_extinction_expression Fc^*^=kFc[1+0.001xFc^2^\l^3^/sin(2\q)]^-1/4^
_refine_ls_extinction_method SHELXL
_refine_ls_goodness_of_fit_ref 1.060
_refine_ls_hydrogen_treatment mixed
_refine_ls_matrix_type full
_refine_ls_number_parameters 155
_refine_ls_number_reflns 1980
_refine_ls_number_restraints 1
_refine_ls_restrained_S_all 1.060
_refine_ls_R_factor_all 0.0531
_refine_ls_R_factor_gt 0.0459
_refine_ls_shift/su_max 0.000
_refine_ls_shift/su_mean 0.000
_refine_ls_structure_factor_coef Fsqd
_refine_ls_weighting_details 'calc w=1/[\s^2^(Fo^2^)+(0.0834P)^2^+0.0000P] where P=(Fo^2^+2Fc^2^)/3'
_refine_ls_weighting_scheme calc
_refine_ls_wR_factor_gt 0.1209
_refine_ls_wR_factor_ref 0.1324
_reflns_number_gt 1637
_reflns_number_total 1980
_reflns_threshold_expression >2sigma(I)
_cod_data_source_file ic302323j_si_001.cif
_cod_data_source_block Li(XeF2)3AsF6
_cod_original_cell_volume 628.3(16)
_cod_original_sg_symbol_H-M 'P 21'
_cod_database_code 4334443

loop_
_symmetry_equiv_pos_as_xyz
'x, y, z'
'-x, y+1/2, -z'

loop_
_atom_site_label
_atom_site_type_symbol
_atom_site_fract_x
_atom_site_fract_y
_atom_site_fract_z
_atom_site_U_iso_or_equiv
_atom_site_adp_type
_atom_site_occupancy
_atom_site_symmetry_multiplicity
_atom_site_calc_flag
Xe1 Xe 0.30884(10) 0.39757(8) 0.22643(9) 0.0286(3) Uani 1 1 d
Xe2 Xe 0.81165(9) 0.39690(8) 0.73059(10) 0.0283(3) Uani 1 1 d
Xe3 Xe 0.27697(17) 0.65733(14) 0.71268(17) 0.0542(4) Uani 1 1 d
As1 As 0.2047(2) 0.12830(17) 0.7897(2) 0.0397(5) Uani 1 1 d
F1 F 0.4128(11) 0.3407(8) 0.4781(10) 0.044(2) Uani 1 1 d
F2 F 0.5656(10) 0.3622(9) 0.8586(10) 0.045(2) Uani 1 1 d
F3 F 0.4128(13) 0.5279(8) 0.6521(13) 0.052(3) Uani 1 1 d
F4 F 0.2113(12) 0.4495(8) -0.0267(10) 0.043(2) Uani 1 1 d
F5 F 1.0600(10) 0.4313(8) 0.6028(10) 0.042(2) Uani 1 1 d
F6 F 0.150(2) 0.7859(12) 0.765(2) 0.109(5) Uani 1 1 d
F11 F 0.2059(12) 0.2583(8) 0.8073(12) 0.043(2) Uani 1 1 d
F12 F 0.184(2) 0.1359(10) 0.5468(16) 0.095(5) Uani 1 1 d
F13 F 0.4432(17) 0.1326(9) 0.777(2) 0.100(5) Uani 1 1 d
F14 F 0.215(3) 0.1222(11) 1.0341(16) 0.119(6) Uani 1 1 d
F15 F -0.0369(14) 0.1309(9) 0.7856(19) 0.082(4) Uani 1 1 d
F16 F 0.199(2) -0.0010(11) 0.780(2) 0.095(5) Uani 1 1 d
Li1 Li 0.311(3) 0.386(2) 0.729(3) 0.041(6) Uani 1 1 d

loop_
_atom_site_aniso_label
_atom_site_aniso_U_11
_atom_site_aniso_U_22
_atom_site_aniso_U_33
_atom_site_aniso_U_23
_atom_site_aniso_U_13
_atom_site_aniso_U_12
Xe1 0.0242(4) 0.0389(5) 0.0229(4) -0.0018(4) 0.0016(3) 0.0007(4)
Xe2 0.0173(4) 0.0417(5) 0.0260(4) -0.0006(4) 0.0007(2) 0.0008(4)
Xe3 0.0492(6) 0.0351(7) 0.0775(8) 0.0077(7) -0.0108(5) -0.0054(6)
As1 0.0381(9) 0.0300(11) 0.0503(10) -0.0015(8) -0.0073(7) 0.0020(7)
F1 0.037(4) 0.064(6) 0.033(4) 0.003(4) 0.001(3) 0.012(4)
F2 0.017(3) 0.078(7) 0.040(4) 0.004(5) 0.006(3) 0.001(4)
F3 0.040(5) 0.050(6) 0.065(6) 0.013(5) 0.005(4) -0.001(5)
F4 0.038(4) 0.060(6) 0.031(4) -0.001(4) 0.002(3) 0.007(4)
F5 0.023(4) 0.061(6) 0.041(4) 0.017(4) 0.002(3) 0.005(4)
F6 0.093(10) 0.053(9) 0.179(14) -0.008(9) -0.017(10) 0.015(9)
F11 0.038(5) 0.029(5) 0.064(6) 0.003(4) 0.011(4) -0.003(4)
F12 0.144(12) 0.076(12) 0.064(7) -0.010(6) 0.012(7) -0.025(9)
F13 0.053(7) 0.045(8) 0.201(15) -0.030(8) -0.004(8) 0.008(6)
F14 0.223(18) 0.079(10) 0.052(7) 0.035(7) -0.037(8) -0.022(12)
F15 0.033(5) 0.061(9) 0.153(11) 0.000(7) 0.000(6) -0.009(5)
F16 0.116(13) 0.029(7) 0.139(13) -0.006(7) -0.023(10) -0.011(7)
Li1 0.032(12) 0.036(16) 0.056(15) -0.011(11) -0.010(10) -0.004(11)

loop_
_atom_type_symbol
_atom_type_description
_atom_type_scat_dispersion_real
_atom_type_scat_dispersion_imag
_atom_type_scat_source
Xe Xe -0.4205 1.9578 'International Tables Vol C Tables 4.2.6.8 and 6.1.1.4'
As As 0.0499 2.0058 'International Tables Vol C Tables 4.2.6.8 and 6.1.1.4'
F F 0.0171 0.0103 'International Tables Vol C Tables 4.2.6.8 and 6.1.1.4'
Li Li -0.0003 0.0001 'International Tables Vol C Tables 4.2.6.8 and 6.1.1.4'

loop_
_geom_angle_atom_site_label_1
_geom_angle_atom_site_label_2
_geom_angle_atom_site_label_3
_geom_angle
_geom_angle_site_symmetry_1
_geom_angle_site_symmetry_3
F4 Xe1 F1 177.9(4) . .
F1 Xe1 Li1 146.8(5) . 1_554
F4 Xe1 Li1 152.9(5) . .
Li1 Xe1 Li1 174.9(10) 1_554 .
F2 Xe2 F5 179.7(4) . .
F2 Xe2 Li1 149.0(5) . 1_655
F5 Xe2 Li1 151.2(5) . .
Li1 Xe2 Li1 175.2(10) 1_655 .
F6 Xe3 F3 178.0(6) . .
F13 As1 F15 174.8(7) . .
F13 As1 F12 89.9(8) . .
F15 As1 F12 85.9(7) . .
F13 As1 F14 92.6(8) . .
F15 As1 F14 91.6(7) . .
F12 As1 F14 177.4(8) . .
F13 As1 F16 93.2(7) . .
F15 As1 F16 89.8(7) . .
F12 As1 F16 91.1(6) . .
F14 As1 F16 89.5(7) . .
F13 As1 F11 88.1(5) . .
F15 As1 F11 89.0(5) . .
F12 As1 F11 90.7(6) . .
F14 As1 F11 88.7(6) . .
F16 As1 F11 177.8(6) . .
Li1 F1 Xe1 121.2(9) . .
Li1 F2 Xe2 121.4(9) . .
Xe3 F3 Li1 123.5(8) . .
Xe1 F4 Li1 118.7(9) . 1_554
Li1 F5 Xe2 118.7(9) 1_655 .
As1 F11 Li1 148.9(9) . .
F11 Li1 F2 94.1(13) . .
F11 Li1 F1 97.5(13) . .
F2 Li1 F1 90.8(10) . .
F11 Li1 F5 93.2(11) . 1_455
F2 Li1 F5 171.8(18) . 1_455
F1 Li1 F5 92.1(10) . 1_455
F11 Li1 F4 89.2(11) . 1_556
F2 Li1 F4 90.4(9) . 1_556
F1 Li1 F4 173.1(18) . 1_556
F5 Li1 F4 85.8(10) 1_455 1_556
F11 Li1 F3 176.9(15) . .
F2 Li1 F3 87.4(10) . .
F1 Li1 F3 85.2(11) . .
F5 Li1 F3 85.1(12) 1_455 .
F4 Li1 F3 88.1(12) 1_556 .
F11 Li1 Xe1 75.1(8) . 1_556
F2 Li1 Xe1 65.5(6) . 1_556
F1 Li1 Xe1 154.0(12) . 1_556
F5 Li1 Xe1 112.9(10) 1_455 1_556
F4 Li1 Xe1 30.2(5) 1_556 1_556
F3 Li1 Xe1 103.1(9) . 1_556
F11 Li1 Xe2 69.5(7) . 1_455
F2 Li1 Xe2 151.7(11) . 1_455
F1 Li1 Xe2 113.5(9) . 1_455
F5 Li1 Xe2 30.7(5) 1_455 1_455
F4 Li1 Xe2 67.3(7) 1_556 1_455
F3 Li1 Xe2 108.1(10) . 1_455
Xe1 Li1 Xe2 87.6(6) 1_556 1_455
F11 Li1 Xe2 115.0(11) . .
F2 Li1 Xe2 29.4(5) . .
F1 Li1 Xe2 68.5(7) . .
F5 Li1 Xe2 147.0(13) 1_455 .
F4 Li1 Xe2 110.2(8) 1_556 .
F3 Li1 Xe2 67.4(7) . .
Xe1 Li1 Xe2 91.7(5) 1_556 .
Xe2 Li1 Xe2 175.2(10) 1_455 .
F11 Li1 Xe1 109.4(10) . .
F2 Li1 Xe1 115.9(10) . .
F1 Li1 Xe1 29.6(5) . .
F5 Li1 Xe1 65.0(7) 1_455 .
F4 Li1 Xe1 145.5(12) 1_556 .
F3 Li1 Xe1 72.3(8) . .
Xe1 Li1 Xe1 174.9(10) 1_556 .
Xe2 Li1 Xe1 91.7(5) 1_455 .
Xe2 Li1 Xe1 88.5(6) . .

loop_
_geom_bond_atom_site_label_1
_geom_bond_atom_site_label_2
_geom_bond_distance
_geom_bond_site_symmetry_2
Xe1 F4 1.976(8) .
Xe1 F1 2.005(8) .
Xe1 Li1 3.44(2) 1_554
Xe1 Li1 3.47(2) .
Xe2 F2 1.993(8) .
Xe2 F5 2.005(8) .
Xe2 Li1 3.45(2) 1_655
Xe2 Li1 3.46(2) .
Xe3 F6 1.949(15) .
Xe3 F3 1.999(11) .
As1 F13 1.652(12) .
As1 F15 1.667(10) .
As1 F12 1.682(12) .
As1 F14 1.690(12) .
As1 F16 1.706(15) .
As1 F11 1.719(11) .
F1 Li1 1.98(3) .
F2 Li1 1.97(2) .
F3 Li1 2.07(3) .
F4 Li1 2.03(3) 1_554
F5 Li1 2.00(2) 1_655
F11 Li1 1.92(3) .
Li1 F5 2.00(2) 1_455
Li1 F4 2.03(3) 1_556
Li1 Xe1 3.44(2) 1_556
Li1 Xe2 3.45(2) 1_455
